data_7249881
loop_
_publ_author_name
'Mishra, Rudra Narayan'
'Ahemad, Mohammed Ansar'
'Panda, Jasmine'
'Nayak, Sabita'
'Mohapatra, Seetaram'
'Sahoo, Chita Ranjan'

_publ_section_title
;
 Ligand-free palladium-catalyzed synthesis of
 3-(2,2-dialkyl-2<i>H</i>-chromen-4-yl)-2-phenylimidazo[1,2-<i>a</i>]pyridine
 derivatives: molecular docking investigation of their potential as DNA
 gyrase inhibitors and evaluation of their antibacterial activities.
;
_journal_issue 4
_journal_name_full 'RSC advances'
_journal_page_first 2930
_journal_page_last 2946
_journal_paper_doi 10.1039/d4ra09092f
_journal_volume 15
_journal_year 2025
_chemical_formula_moiety '0.133(C25 H21 Cl N2 O)'
_chemical_formula_sum 'C3.33 H2.8 Cl0.13 N0.27 O0.13'
_chemical_formula_weight 53.45
_space_group_crystal_system triclinic
_space_group_IT_number 2
_space_group_name_Hall '-P 1'
_space_group_name_H-M_alt 'P -1'
_atom_sites_solution_hydrogens geom
_atom_sites_solution_primary dual
_audit_creation_date 2024-04-11
_audit_creation_method
;
Olex2 1.5
(compiled 2024.02.16 svn.r378c4104 for OlexSys, GUI svn.r6928)
;
_audit_update_record
;
2024-04-12 deposited with the CCDC.	2025-01-10 downloaded from the CCDC.
;
_cell_angle_alpha 83.912(5)
_cell_angle_beta 69.508(5)
_cell_angle_gamma 81.211(6)
_cell_formula_units_Z 15
_cell_length_a 9.4927(7)
_cell_length_b 10.3632(7)
_cell_length_c 11.6644(6)
_cell_measurement_reflns_used 12042
_cell_measurement_temperature 206(30)
_cell_measurement_theta_max 77.2270
_cell_measurement_theta_min 4.0550
_cell_volume 1060.54(12)
_computing_cell_refinement 'CrysAlisPro 1.171.42.89a (Rigaku OD, 2023)'
_computing_data_collection 'CrysAlisPro 1.171.42.89a (Rigaku OD, 2023)'
_computing_data_reduction 'CrysAlisPro 1.171.42.89a (Rigaku OD, 2023)'
_computing_molecular_graphics 'Olex2 1.5 (Dolomanov et al., 2009)'
_computing_publication_material 'Olex2 1.5 (Dolomanov et al., 2009)'
_computing_structure_refinement 'SHELXL 2018/3 (Sheldrick, 2015)'
_computing_structure_solution 'SHELXT 2018/2 (Sheldrick, 2018)'
_diffrn_ambient_environment N~2~
_diffrn_ambient_temperature 206(30)
_diffrn_detector 'Hybrid Pixel Array Detector'
_diffrn_detector_area_resol_mean 5.8140
_diffrn_detector_type 'Pilatus 200K'
_diffrn_measured_fraction_theta_full 0.996
_diffrn_measured_fraction_theta_max 0.971
_diffrn_measurement_details
;
List of Runs (angles in degrees, time in seconds):

  # Type    Start    End  Width  t~exp~   \w     \q     \k     \f   Frames
#--------------------------------------------------------------------------
  1  \w   -106.00 -35.00   0.50    0.38    --  -38.50 -34.00  87.00  142
  2  \w    -42.00  29.00   0.50    0.38    --  -38.50  34.00-115.00  142
  3  \w     46.00 116.00   0.50    0.38    --   49.06  34.00-115.00  140
  4  \w    -18.00  52.00   0.50    0.38    --   49.06 -34.00  87.00  140
  5  \w    104.00 174.00   0.50    1.50    --  106.83  34.00-115.00  140
  6  \w     40.00 110.00   0.50    1.50    --  106.83 -34.00  87.00  140
  7  \w    -86.00  -6.00   0.50    0.38    --  -38.50 125.00-180.00  160
  8  \w    -15.00  72.00   0.50    0.38    --   49.06 -77.00   0.00  174
  9  \w     46.00 115.00   0.50    0.38    --   49.06  38.00   0.00  138
 10  \w    -17.00  52.00   0.50    0.38    --   49.06 -38.00 -30.00  138
 11  \w     46.00 115.00   0.50    0.38    --   49.06  38.00 -90.00  138
 12  \w     44.00 120.00   0.50    1.50    --  106.83 -61.00-180.00  152
 13  \w     39.00 106.00   0.50    1.50    --  106.83 -94.00 120.00  134
 14  \w    103.00 171.00   0.50    1.50    --  106.83  77.00  90.00  136
 15  \w     44.00 112.00   0.50    1.50    --  106.83-125.00  30.00  136
 16  \w     39.00 115.00   0.50    1.50    --  106.83 -15.00  90.00  152
 17  \w     39.00 106.00   0.50    1.50    --  106.83 -94.00 150.00  134
 18  \w     39.00 110.00   0.50    1.50    --  106.83 -30.00 -30.00  142
 19  \w     97.00 170.00   0.50    1.50    --  106.83 125.00  60.00  146
 20  \w     42.00 111.00   0.50    1.50    --  106.83 -45.00  30.00  138
 21  \w    103.00 171.00   0.50    1.50    --  106.83  77.00-180.00  136
 22  \w     94.00 170.00   0.50    1.50    --  106.83  61.00 120.00  152
 23  \w     39.00 106.00   0.50    1.50    --  106.83 -94.00-150.00  134
 24  \w    104.00 175.00   0.50    1.50    --  106.83  30.00  60.00  142
 25  \w     44.00 120.00   0.50    1.50    --  106.83 -61.00  30.00  152
 26  \w     39.00 106.00   0.50    1.50    --  106.83 -94.00 -90.00  134
 27  \w     40.00 107.00   0.50    1.50    --  106.83 -97.00 -34.47  134
 28  \w    103.00 171.00   0.50    1.50    --  106.83  77.00-150.00  136
 29  \w     39.00 106.00   0.50    1.50    --  106.83 -94.00  60.00  134
 30  \w     97.00 170.00   0.50    1.50    --  106.83 125.00 120.00  146
 31  \w   -101.00 -23.00   0.50    0.38    --  -38.50 -64.00  38.52  156
 32  \w     38.00 112.00   0.50    0.38    --   49.06  57.00 -60.00  148
 33  \w     38.00 112.00   0.50    0.38    --   49.06  57.00-180.00  148
 34  \w     38.00 112.00   0.50    0.38    --   49.06  57.00 150.00  148
;
_diffrn_measurement_device 'four-circle diffractometer'
_diffrn_measurement_device_type 'SuperNova, Dual, Cu at home/near, Pilatus 200K'
_diffrn_measurement_method '\w scans'
_diffrn_orient_matrix_type 'CrysAlisPro convention (1999,Acta A55,543-557)'
_diffrn_orient_matrix_UB_11 -0.0363139000
_diffrn_orient_matrix_UB_12 0.1361337000
_diffrn_orient_matrix_UB_13 -0.0576198000
_diffrn_orient_matrix_UB_21 0.1431841000
_diffrn_orient_matrix_UB_22 0.0430119000
_diffrn_orient_matrix_UB_23 0.0104300000
_diffrn_orient_matrix_UB_31 0.0930942000
_diffrn_orient_matrix_UB_32 -0.0481437000
_diffrn_orient_matrix_UB_33 -0.1285121000
_diffrn_radiation_monochromator mirror
_diffrn_radiation_probe x-ray
_diffrn_radiation_type 'Cu K\a'
_diffrn_radiation_wavelength 1.54184
_diffrn_reflns_av_R_equivalents 0.0301
_diffrn_reflns_av_unetI/netI 0.0290
_diffrn_reflns_Laue_measured_fraction_full 0.996
_diffrn_reflns_Laue_measured_fraction_max 0.971
_diffrn_reflns_limit_h_max 11
_diffrn_reflns_limit_h_min -11
_diffrn_reflns_limit_k_max 13
_diffrn_reflns_limit_k_min -13
_diffrn_reflns_limit_l_max 11
_diffrn_reflns_limit_l_min -14
_diffrn_reflns_number 16645
_diffrn_reflns_point_group_measured_fraction_full 0.996
_diffrn_reflns_point_group_measured_fraction_max 0.971
_diffrn_reflns_theta_full 67.684
_diffrn_reflns_theta_max 77.681
_diffrn_reflns_theta_min 4.052
_diffrn_source 'micro-focus sealed X-ray tube'
_diffrn_source_type 'SuperNova (Cu) X-ray Source'
_exptl_absorpt_coefficient_mu 1.726
_exptl_absorpt_correction_T_max 1.00000
_exptl_absorpt_correction_T_min 0.57109
_exptl_absorpt_correction_type multi-scan
_exptl_absorpt_process_details
;
CrysAlisPro 1.171.42.89a (Rigaku Oxford Diffraction, 2023)
Empirical absorption correction using spherical harmonics,
implemented in SCALE3 ABSPACK scaling algorithm.
;
_exptl_crystal_colour colourless
_exptl_crystal_density_diffrn 1.255
_exptl_crystal_description needle
_exptl_crystal_F_000 420
_refine_diff_density_max 0.177
_refine_diff_density_min -0.256
_refine_diff_density_rms 0.040
_refine_ls_extinction_method none
_refine_ls_goodness_of_fit_ref 1.075
_refine_ls_hydrogen_treatment constr
_refine_ls_matrix_type full
_refine_ls_number_parameters 265
_refine_ls_number_reflns 4380
_refine_ls_number_restraints 0
_refine_ls_restrained_S_all 1.075
_refine_ls_R_factor_all 0.0515
_refine_ls_R_factor_gt 0.0433
_refine_ls_shift/su_max 0.000
_refine_ls_shift/su_mean 0.000
_refine_ls_structure_factor_coef Fsqd
_refine_ls_weighting_details 'w=1/[\s^2^(Fo^2^)+(0.0744P)^2^+0.1169P] where P=(Fo^2^+2Fc^2^)/3'
_refine_ls_weighting_scheme calc
_refine_ls_wR_factor_gt 0.1275
_refine_ls_wR_factor_ref 0.1313
_reflns_Friedel_coverage 0.000
_reflns_number_gt 3973
_reflns_number_total 4380
_reflns_threshold_expression 'I > 2\s(I)'
_cod_data_source_file d4ra09092f2.cif
_cod_data_source_block pcrsd-rnm08_auto
_cod_original_cell_volume 1060.54(13)
_cod_original_formula_sum 'C3.33 H2.80 Cl0.13 N0.27 O0.13'
_cod_database_code 7249881
_shelx_shelxl_version_number SHELXL'2018/3'
_chemical_oxdiff_formula 'C H N O Cl'
_shelx_space_group_comment
;
The symmetry employed for this shelxl refinement is uniquely defined
by the following loop, which should always be used as a source of
symmetry information in preference to the above space-group names.
They are only intended as comments.
;
_olex2_refinement_description
;
1. Fixed Uiso
 At 1.2 times of:
  All C(H) groups
 At 1.5 times of:
  All C(H,H,H) groups
2.a Aromatic/amide H refined with riding coordinates:
 C00C(H00C), C00D(H00D), C00F(H00F), C00G(H00G), C00H(H00H), C00I(H00I),
 C00K(H00K), C00M(H00M), C00N(H00N), C00P(H00P), C00Q(H00Q), C00S(H00S)
2.b Idealised Me refined as rotating group:
 C00O(H00A,H00B,H00E), C00R(H00J,H00L,H00O), C00T(H00R,H00T,H00U)
;
_olex2_submission_special_instructions 'No special instructions were received'
_oxdiff_exptl_absorpt_empirical_details
;
Empirical correction (ABSPACK) includes:
- Absorption correction using spherical harmonics
- Frame scaling
;
_oxdiff_exptl_absorpt_empirical_full_max 1.456
_oxdiff_exptl_absorpt_empirical_full_min 0.671

loop_
_space_group_symop_operation_xyz
'x, y, z'
'-x, -y, -z'

loop_
_atom_site_label
_atom_site_type_symbol
_atom_site_fract_x
_atom_site_fract_y
_atom_site_fract_z
_atom_site_U_iso_or_equiv
_atom_site_adp_type
_atom_site_occupancy
_atom_site_site_symmetry_order
_atom_site_calc_flag
_atom_site_refinement_flags_posn
_atom_site_refinement_flags_adp
_atom_site_refinement_flags_occupancy
_atom_site_disorder_assembly
_atom_site_disorder_group
Cl01 Cl 0.28910(7) 0.05620(5) 0.37849(5) 0.0983(2) Uani 1 1 d . . . . .
O002 O 0.56432(10) 0.31494(11) 0.93866(9) 0.0667(3) Uani 1 1 d . . . . .
N003 N 0.29526(11) 0.67892(11) 0.74537(9) 0.0529(3) Uani 1 1 d . . . . .
N004 N 0.19771(12) 0.64931(12) 0.60219(10) 0.0582(3) Uani 1 1 d . . . . .
C005 C 0.33572(13) 0.37595(12) 0.88971(11) 0.0493(3) Uani 1 1 d . . . . .
C006 C 0.42031(13) 0.45682(13) 0.78482(11) 0.0491(3) Uani 1 1 d . . . . .
C007 C 0.41510(15) 0.30489(14) 0.96181(12) 0.0585(3) Uani 1 1 d . . . . .
C008 C 0.33637(13) 0.54948(13) 0.71845(11) 0.0512(3) Uani 1 1 d . . . . .
C009 C 0.27482(13) 0.53342(14) 0.63063(11) 0.0530(3) Uani 1 1 d . . . . .
C00A C 0.21186(13) 0.73626(14) 0.67148(12) 0.0552(3) Uani 1 1 d . . . . .
C00B C 0.28110(14) 0.41380(14) 0.57122(11) 0.0541(3) Uani 1 1 d . . . . .
C00C C 0.57021(14) 0.44664(16) 0.75281(12) 0.0599(3) Uani 1 1 d . . . . .
H00C H 0.623264 0.503734 0.689802 0.072 Uiso 1 1 calc R U . . .
C00D C 0.40350(15) 0.31536(15) 0.54866(13) 0.0621(3) Uani 1 1 d . . . . .
H00D H 0.485195 0.323557 0.574131 0.075 Uiso 1 1 calc R U . . .
C00E C 0.65791(14) 0.34725(15) 0.81364(12) 0.0590(3) Uani 1 1 d . . . . .
C00F C 0.18104(15) 0.37035(16) 0.92557(14) 0.0635(4) Uani 1 1 d . . . . .
H00F H 0.125216 0.417908 0.879016 0.076 Uiso 1 1 calc R U . . .
C00G C 0.15744(15) 0.87052(15) 0.68212(14) 0.0651(4) Uani 1 1 d . . . . .
H00G H 0.102692 0.912076 0.632277 0.078 Uiso 1 1 calc R U . . .
C00H C 0.32278(16) 0.74879(15) 0.82741(13) 0.0620(3) Uani 1 1 d . . . . .
H00H H 0.379210 0.707863 0.876206 0.074 Uiso 1 1 calc R U . . .
C00I C 0.40654(17) 0.20614(17) 0.48954(14) 0.0689(4) Uani 1 1 d . . . . .
H00I H 0.489587 0.140188 0.474788 0.083 Uiso 1 1 calc R U . . .
C00J C 0.18300(17) 0.94055(16) 0.76329(15) 0.0689(4) Uani 1 1 d . . . . .
C00K C 0.16163(16) 0.39854(16) 0.53204(13) 0.0637(4) Uani 1 1 d . . . . .
H00K H 0.078042 0.463956 0.546732 0.076 Uiso 1 1 calc R U . . .
C00L C 0.2856(2) 0.19450(17) 0.45196(14) 0.0697(4) Uani 1 1 d . . . . .
C00M C 0.26835(18) 0.87595(17) 0.83721(15) 0.0702(4) Uani 1 1 d . . . . .
H00M H 0.286618 0.923583 0.893736 0.084 Uiso 1 1 calc R U . . .
C00N C 0.16304(19) 0.29081(18) 0.47279(15) 0.0718(4) Uani 1 1 d . . . . .
H00N H 0.081836 0.282580 0.446725 0.086 Uiso 1 1 calc R U . . .
C00O C 0.79131(16) 0.3999(2) 0.82719(16) 0.0775(5) Uani 1 1 d . . . . .
H00A H 0.755674 0.478486 0.872663 0.116 Uiso 1 1 calc R U . . .
H00B H 0.862465 0.420354 0.746648 0.116 Uiso 1 1 calc R U . . .
H00E H 0.841206 0.334561 0.870920 0.116 Uiso 1 1 calc R U . . .
C00P C 0.3421(2) 0.2298(2) 1.06407(17) 0.0855(5) Uani 1 1 d . . . . .
H00P H 0.397016 0.181265 1.110864 0.103 Uiso 1 1 calc R U . . .
C00Q C 0.10790(18) 0.2958(2) 1.02885(18) 0.0862(5) Uani 1 1 d . . . . .
H00Q H 0.003052 0.292800 1.052136 0.103 Uiso 1 1 calc R U . . .
C00R C 0.1221(3) 1.08313(19) 0.7800(2) 0.0955(6) Uani 1 1 d . . . . .
H00J H 0.081553 1.116713 0.715541 0.143 Uiso 1 1 calc R U . . .
H00L H 0.203227 1.131952 0.776118 0.143 Uiso 1 1 calc R U . . .
H00O H 0.042373 1.092371 0.859101 0.143 Uiso 1 1 calc R U . . .
C00S C 0.1888(2) 0.2259(2) 1.0975(2) 0.0995(7) Uani 1 1 d . . . . .
H00S H 0.138989 0.175188 1.167709 0.119 Uiso 1 1 calc R U . . .
C00T C 0.7052(3) 0.2249(2) 0.7434(2) 0.1006(7) Uani 1 1 d . . . . .
H00R H 0.763364 0.160571 0.781305 0.151 Uiso 1 1 calc R U . . .
H00T H 0.766830 0.245494 0.659372 0.151 Uiso 1 1 calc R U . . .
H00U H 0.615722 0.189762 0.744267 0.151 Uiso 1 1 calc R U . . .

loop_
_atom_site_aniso_label
_atom_site_aniso_U_11
_atom_site_aniso_U_22
_atom_site_aniso_U_33
_atom_site_aniso_U_23
_atom_site_aniso_U_13
_atom_site_aniso_U_12
Cl01 0.1400(5) 0.0875(3) 0.0802(3) -0.0039(2) -0.0492(3) -0.0250(3)
O002 0.0489(5) 0.0974(7) 0.0567(5) 0.0190(5) -0.0285(4) -0.0086(5)
N003 0.0441(5) 0.0663(6) 0.0488(5) 0.0100(5) -0.0210(4) -0.0047(4)
N004 0.0483(5) 0.0751(7) 0.0535(6) 0.0127(5) -0.0266(5) -0.0035(5)
C005 0.0438(6) 0.0580(7) 0.0487(6) 0.0047(5) -0.0210(5) -0.0064(5)
C006 0.0432(5) 0.0629(7) 0.0442(6) 0.0046(5) -0.0222(5) -0.0031(5)
C007 0.0494(6) 0.0722(8) 0.0564(7) 0.0132(6) -0.0251(5) -0.0094(6)
C008 0.0417(5) 0.0658(7) 0.0473(6) 0.0108(5) -0.0210(5) -0.0063(5)
C009 0.0427(5) 0.0711(8) 0.0466(6) 0.0110(5) -0.0212(5) -0.0063(5)
C00A 0.0429(6) 0.0717(8) 0.0500(6) 0.0133(6) -0.0206(5) -0.0039(5)
C00B 0.0461(6) 0.0740(8) 0.0440(6) 0.0100(5) -0.0208(5) -0.0092(5)
C00C 0.0438(6) 0.0860(9) 0.0478(6) 0.0139(6) -0.0188(5) -0.0067(6)
C00D 0.0499(7) 0.0800(9) 0.0593(7) 0.0037(6) -0.0251(6) -0.0061(6)
C00E 0.0421(6) 0.0824(9) 0.0510(7) 0.0010(6) -0.0199(5) 0.0036(6)
C00F 0.0470(6) 0.0800(9) 0.0663(8) 0.0127(7) -0.0257(6) -0.0126(6)
C00G 0.0523(7) 0.0733(9) 0.0629(8) 0.0168(7) -0.0201(6) -0.0004(6)
C00H 0.0568(7) 0.0768(9) 0.0572(7) 0.0038(6) -0.0277(6) -0.0077(6)
C00I 0.0632(8) 0.0794(10) 0.0615(8) 0.0009(7) -0.0220(7) -0.0023(7)
C00J 0.0588(8) 0.0687(9) 0.0698(9) 0.0083(7) -0.0154(7) -0.0036(6)
C00K 0.0553(7) 0.0829(9) 0.0600(8) 0.0064(7) -0.0321(6) -0.0069(6)
C00L 0.0823(10) 0.0791(10) 0.0518(7) 0.0053(7) -0.0268(7) -0.0191(8)
C00M 0.0682(9) 0.0754(9) 0.0685(9) -0.0021(7) -0.0256(7) -0.0087(7)
C00N 0.0713(9) 0.0926(11) 0.0644(8) 0.0069(8) -0.0388(7) -0.0191(8)
C00O 0.0472(7) 0.1129(13) 0.0738(10) 0.0108(9) -0.0278(7) -0.0081(7)
C00P 0.0724(10) 0.1071(13) 0.0812(11) 0.0447(10) -0.0394(8) -0.0262(9)
C00Q 0.0538(8) 0.1171(14) 0.0873(11) 0.0296(10) -0.0250(8) -0.0311(8)
C00R 0.1019(14) 0.0723(11) 0.1007(14) 0.0012(10) -0.0286(11) 0.0062(9)
C00S 0.0750(10) 0.1306(17) 0.0926(13) 0.0561(12) -0.0330(9) -0.0437(11)
C00T 0.0977(13) 0.1106(15) 0.1026(14) -0.0346(12) -0.0554(12) 0.0310(11)

loop_
_atom_type_symbol
_atom_type_description
_atom_type_scat_dispersion_real
_atom_type_scat_dispersion_imag
_atom_type_scat_source
C C 0.0181 0.0091 'International Tables Vol C Tables 4.2.6.8 and 6.1.1.4'
H H 0.0000 0.0000 'International Tables Vol C Tables 4.2.6.8 and 6.1.1.4'
Cl Cl 0.3639 0.7018 'International Tables Vol C Tables 4.2.6.8 and 6.1.1.4'
N N 0.0311 0.0180 'International Tables Vol C Tables 4.2.6.8 and 6.1.1.4'
O O 0.0492 0.0322 'International Tables Vol C Tables 4.2.6.8 and 6.1.1.4'

loop_
_geom_angle_atom_site_label_1
_geom_angle_atom_site_label_2
_geom_angle_atom_site_label_3
_geom_angle
_geom_angle_site_symmetry_1
_geom_angle_site_symmetry_3
_geom_angle_publ_flag
C007 O002 C00E 118.36(9) . . ?
C008 N003 C00A 107.13(11) . . ?
C00H N003 C008 130.91(11) . . ?
C00H N003 C00A 121.96(12) . . ?
C00A N004 C009 105.51(10) . . ?
C007 C005 C006 117.63(10) . . ?
C00F C005 C006 124.25(11) . . ?
C00F C005 C007 118.04(12) . . ?
C005 C006 C008 119.18(10) . . ?
C00C C006 C005 119.10(11) . . ?
C00C C006 C008 121.72(11) . . ?
O002 C007 C005 121.30(11) . . ?
O002 C007 C00P 117.64(12) . . ?
C00P C007 C005 120.89(12) . . ?
N003 C008 C006 121.82(11) . . ?
N003 C008 C009 105.34(10) . . ?
C009 C008 C006 132.70(13) . . ?
N004 C009 C00B 120.48(11) . . ?
C008 C009 N004 111.07(12) . . ?
C008 C009 C00B 128.44(12) . . ?
N003 C00A C00G 117.72(13) . . ?
N004 C00A N003 110.94(12) . . ?
N004 C00A C00G 131.34(12) . . ?
C00D C00B C009 122.87(11) . . ?
C00D C00B C00K 118.03(14) . . ?
C00K C00B C009 119.07(12) . . ?
C006 C00C H00C 118.8 . . ?
C006 C00C C00E 122.39(12) . . ?
C00E C00C H00C 118.8 . . ?
C00B C00D H00D 119.5 . . ?
C00I C00D C00B 120.94(13) . . ?
C00I C00D H00D 119.5 . . ?
O002 C00E C00C 110.32(10) . . ?
O002 C00E C00O 104.21(11) . . ?
O002 C00E C00T 108.74(15) . . ?
C00C C00E C00O 112.18(13) . . ?
C00C C00E C00T 108.91(13) . . ?
C00T C00E C00O 112.36(14) . . ?
C005 C00F H00F 119.5 . . ?
C00Q C00F C005 120.90(13) . . ?
C00Q C00F H00F 119.5 . . ?
C00A C00G H00G 119.5 . . ?
C00J C00G C00A 120.95(13) . . ?
C00J C00G H00G 119.5 . . ?
N003 C00H H00H 120.3 . . ?
C00M C00H N003 119.37(13) . . ?
C00M C00H H00H 120.3 . . ?
C00D C00I H00I 120.3 . . ?
C00D C00I C00L 119.33(15) . . ?
C00L C00I H00I 120.3 . . ?
C00G C00J C00M 118.70(15) . . ?
C00G C00J C00R 122.34(16) . . ?
C00M C00J C00R 118.95(17) . . ?
C00B C00K H00K 119.1 . . ?
C00N C00K C00B 121.78(14) . . ?
C00N C00K H00K 119.1 . . ?
C00I C00L Cl01 119.21(14) . . ?
C00N C00L Cl01 119.86(13) . . ?
C00N C00L C00I 120.92(15) . . ?
C00H C00M C00J 121.30(15) . . ?
C00H C00M H00M 119.4 . . ?
C00J C00M H00M 119.4 . . ?
C00K C00N C00L 118.99(14) . . ?
C00K C00N H00N 120.5 . . ?
C00L C00N H00N 120.5 . . ?
C00E C00O H00A 109.5 . . ?
C00E C00O H00B 109.5 . . ?
C00E C00O H00E 109.5 . . ?
H00A C00O H00B 109.5 . . ?
H00A C00O H00E 109.5 . . ?
H00B C00O H00E 109.5 . . ?
C007 C00P H00P 120.1 . . ?
C00S C00P C007 119.89(15) . . ?
C00S C00P H00P 120.1 . . ?
C00F C00Q H00Q 120.1 . . ?
C00S C00Q C00F 119.90(14) . . ?
C00S C00Q H00Q 120.1 . . ?
C00J C00R H00J 109.5 . . ?
C00J C00R H00L 109.5 . . ?
C00J C00R H00O 109.5 . . ?
H00J C00R H00L 109.5 . . ?
H00J C00R H00O 109.5 . . ?
H00L C00R H00O 109.5 . . ?
C00P C00S C00Q 120.37(15) . . ?
C00P C00S H00S 119.8 . . ?
C00Q C00S H00S 119.8 . . ?
C00E C00T H00R 109.5 . . ?
C00E C00T H00T 109.5 . . ?
C00E C00T H00U 109.5 . . ?
H00R C00T H00T 109.5 . . ?
H00R C00T H00U 109.5 . . ?
H00T C00T H00U 109.5 . . ?

loop_
_geom_bond_atom_site_label_1
_geom_bond_atom_site_label_2
_geom_bond_distance
_geom_bond_site_symmetry_2
_geom_bond_publ_flag
Cl01 C00L 1.7365(17) . ?
O002 C007 1.3644(15) . ?
O002 C00E 1.4520(16) . ?
N003 C008 1.3761(18) . ?
N003 C00A 1.3958(15) . ?
N003 C00H 1.3741(19) . ?
N004 C009 1.3802(17) . ?
N004 C00A 1.3232(19) . ?
C005 C006 1.4644(17) . ?
C005 C007 1.4001(17) . ?
C005 C00F 1.3875(17) . ?
C006 C008 1.4821(15) . ?
C006 C00C 1.3289(17) . ?
C007 C00P 1.378(2) . ?
C008 C009 1.3796(17) . ?
C009 C00B 1.467(2) . ?
C00A C00G 1.411(2) . ?
C00B C00D 1.393(2) . ?
C00B C00K 1.3975(18) . ?
C00C H00C 0.9400 . ?
C00C C00E 1.5012(18) . ?
C00D H00D 0.9400 . ?
C00D C00I 1.378(2) . ?
C00E C00O 1.515(2) . ?
C00E C00T 1.507(2) . ?
C00F H00F 0.9400 . ?
C00F C00Q 1.383(2) . ?
C00G H00G 0.9400 . ?
C00G C00J 1.357(2) . ?
C00H H00H 0.9400 . ?
C00H C00M 1.341(2) . ?
C00I H00I 0.9400 . ?
C00I C00L 1.390(2) . ?
C00J C00M 1.431(2) . ?
C00J C00R 1.509(2) . ?
C00K H00K 0.9400 . ?
C00K C00N 1.370(2) . ?
C00L C00N 1.381(3) . ?
C00M H00M 0.9400 . ?
C00N H00N 0.9400 . ?
C00O H00A 0.9700 . ?
C00O H00B 0.9700 . ?
C00O H00E 0.9700 . ?
C00P H00P 0.9400 . ?
C00P C00S 1.374(2) . ?
C00Q H00Q 0.9400 . ?
C00Q C00S 1.376(2) . ?
C00R H00J 0.9700 . ?
C00R H00L 0.9700 . ?
C00R H00O 0.9700 . ?
C00S H00S 0.9400 . ?
C00T H00R 0.9700 . ?
C00T H00T 0.9700 . ?
C00T H00U 0.9700 . ?

loop_
_geom_torsion_atom_site_label_1
_geom_torsion_atom_site_label_2
_geom_torsion_atom_site_label_3
_geom_torsion_atom_site_label_4
_geom_torsion
_geom_torsion_site_symmetry_1
_geom_torsion_site_symmetry_2
_geom_torsion_site_symmetry_3
_geom_torsion_site_symmetry_4
_geom_torsion_publ_flag
Cl01 C00L C00N C00K 179.32(12) . . . . ?
O002 C007 C00P C00S 174.2(2) . . . . ?
N003 C008 C009 N004 0.32(14) . . . . ?
N003 C008 C009 C00B -178.59(11) . . . . ?
N003 C00A C00G C00J -1.28(19) . . . . ?
N003 C00H C00M C00J -0.4(2) . . . . ?
N004 C009 C00B C00D 149.31(13) . . . . ?
N004 C009 C00B C00K -28.83(17) . . . . ?
N004 C00A C00G C00J 178.15(13) . . . . ?
C005 C006 C008 N003 95.09(14) . . . . ?
C005 C006 C008 C009 -79.97(18) . . . . ?
C005 C006 C00C C00E 5.2(2) . . . . ?
C005 C007 C00P C00S -1.2(3) . . . . ?
C005 C00F C00Q C00S 0.0(3) . . . . ?
C006 C005 C007 O002 2.8(2) . . . . ?
C006 C005 C007 C00P 178.05(16) . . . . ?
C006 C005 C00F C00Q -177.25(16) . . . . ?
C006 C008 C009 N004 175.97(12) . . . . ?
C006 C008 C009 C00B -2.9(2) . . . . ?
C006 C00C C00E O002 -27.8(2) . . . . ?
C006 C00C C00E C00O -143.54(15) . . . . ?
C006 C00C C00E C00T 91.44(18) . . . . ?
C007 O002 C00E C00C 38.71(18) . . . . ?
C007 O002 C00E C00O 159.32(13) . . . . ?
C007 O002 C00E C00T -80.67(16) . . . . ?
C007 C005 C006 C008 -170.24(12) . . . . ?
C007 C005 C006 C00C 8.7(2) . . . . ?
C007 C005 C00F C00Q -0.6(2) . . . . ?
C007 C00P C00S C00Q 0.6(4) . . . . ?
C008 N003 C00A N004 0.85(14) . . . . ?
C008 N003 C00A C00G -179.61(11) . . . . ?
C008 N003 C00H C00M -179.43(13) . . . . ?
C008 C006 C00C C00E -175.89(13) . . . . ?
C008 C009 C00B C00D -31.9(2) . . . . ?
C008 C009 C00B C00K 150.00(13) . . . . ?
C009 N004 C00A N003 -0.63(13) . . . . ?
C009 N004 C00A C00G 179.90(13) . . . . ?
C009 C00B C00D C00I -178.21(12) . . . . ?
C009 C00B C00K C00N 178.06(13) . . . . ?
C00A N003 C008 C006 -176.92(10) . . . . ?
C00A N003 C008 C009 -0.68(13) . . . . ?
C00A N003 C00H C00M -0.1(2) . . . . ?
C00A N004 C009 C008 0.19(14) . . . . ?
C00A N004 C009 C00B 179.20(11) . . . . ?
C00A C00G C00J C00M 0.8(2) . . . . ?
C00A C00G C00J C00R -177.94(15) . . . . ?
C00B C00D C00I C00L 0.1(2) . . . . ?
C00B C00K C00N C00L 0.4(2) . . . . ?
C00C C006 C008 N003 -83.85(17) . . . . ?
C00C C006 C008 C009 101.09(18) . . . . ?
C00D C00B C00K C00N -0.2(2) . . . . ?
C00D C00I C00L Cl01 -179.53(11) . . . . ?
C00D C00I C00L C00N 0.2(2) . . . . ?
C00E O002 C007 C005 -28.3(2) . . . . ?
C00E O002 C007 C00P 156.35(16) . . . . ?
C00F C005 C006 C008 6.4(2) . . . . ?
C00F C005 C006 C00C -174.61(14) . . . . ?
C00F C005 C007 O002 -174.03(14) . . . . ?
C00F C005 C007 C00P 1.2(2) . . . . ?
C00F C00Q C00S C00P 0.0(4) . . . . ?
C00G C00J C00M C00H 0.0(2) . . . . ?
C00H N003 C008 C006 2.5(2) . . . . ?
C00H N003 C008 C009 178.76(12) . . . . ?
C00H N003 C00A N004 -178.65(11) . . . . ?
C00H N003 C00A C00G 0.89(18) . . . . ?
C00I C00L C00N C00K -0.4(2) . . . . ?
C00K C00B C00D C00I -0.1(2) . . . . ?
C00R C00J C00M C00H 178.86(16) . . . . ?
